data_1507735
loop_
_publ_author_name
'Yagishita, Fumitoshi'
'Mino, Takashi'
'Fujita, Tsutomu'
'Sakamoto, Masami'

_publ_section_title
;
 Two-step asymmetric reaction using the frozen chirality generated by
 spontaneous crystallization.
;
_journal_issue 10
_journal_name_full 'Organic letters'
_journal_page_first 2638
_journal_page_last 2641
_journal_paper_doi 10.1021/ol301033r
_journal_volume 14
_journal_year 2012
_chemical_formula_sum 'C24 H36 N2 O3'
_chemical_formula_weight 400.55
_chemical_name_systematic
; 
 ? 
;
_space_group_IT_number 15
_symmetry_cell_setting monoclinic
_symmetry_space_group_name_Hall '-C 2yc'
_symmetry_space_group_name_H-M 'C 1 2/c 1'
_atom_sites_solution_hydrogens geom
_atom_sites_solution_primary direct
_atom_sites_solution_secondary difmap
_audit_creation_method SHELXL-97
_cell_angle_alpha 90.00
_cell_angle_beta 94.480(3)
_cell_angle_gamma 90.00
_cell_formula_units_Z 8
_cell_length_a 32.779(8)
_cell_length_b 8.926(2)
_cell_length_c 15.402(4)
_cell_measurement_reflns_used 2732
_cell_measurement_temperature 173
_cell_measurement_theta_max 25.13
_cell_measurement_theta_min 2.37
_cell_volume 4492.6(19)
_computing_cell_refinement 'Bruker SAINT'
_computing_data_collection 'Bruker APEX2'
_computing_data_reduction 'Bruker SAINT'
_computing_molecular_graphics 'Bruker SHELXTL'
_computing_publication_material 'Bruker SHELXTL'
_computing_structure_refinement 'SHELXL-97 (Sheldrick, 2008)'
_computing_structure_solution 'SHELXS-97 (Sheldrick, 2008)'
_diffrn_ambient_temperature 173
_diffrn_detector_area_resol_mean 8.333
_diffrn_measured_fraction_theta_full 0.995
_diffrn_measured_fraction_theta_max 0.995
_diffrn_measurement_device_type 'Bruker APEX-II CCD'
_diffrn_measurement_method '\f and \w scans'
_diffrn_radiation_monochromator graphite
_diffrn_radiation_source 'fine-focus sealed tube'
_diffrn_radiation_type MoK\a
_diffrn_radiation_wavelength 0.71073
_diffrn_reflns_av_R_equivalents 0.0277
_diffrn_reflns_av_sigmaI/netI 0.0344
_diffrn_reflns_limit_h_max 36
_diffrn_reflns_limit_h_min -39
_diffrn_reflns_limit_k_max 10
_diffrn_reflns_limit_k_min -9
_diffrn_reflns_limit_l_max 18
_diffrn_reflns_limit_l_min -10
_diffrn_reflns_number 10411
_diffrn_reflns_theta_full 25.17
_diffrn_reflns_theta_max 25.17
_diffrn_reflns_theta_min 1.25
_exptl_absorpt_coefficient_mu 0.077
_exptl_absorpt_correction_T_max 0.9847
_exptl_absorpt_correction_T_min 0.9734
_exptl_absorpt_correction_type empirical
_exptl_absorpt_process_details 'SADABS Sheldrick 1997'
_exptl_crystal_colour colourless
_exptl_crystal_density_diffrn 1.184
_exptl_crystal_density_method 'not measured'
_exptl_crystal_description prismatic
_exptl_crystal_F_000 1744
_exptl_crystal_size_max 0.35
_exptl_crystal_size_mid 0.35
_exptl_crystal_size_min 0.20
_refine_diff_density_max 0.180
_refine_diff_density_min -0.223
_refine_diff_density_rms 0.058
_refine_ls_extinction_method none
_refine_ls_goodness_of_fit_ref 1.051
_refine_ls_hydrogen_treatment constr
_refine_ls_matrix_type full
_refine_ls_number_parameters 268
_refine_ls_number_reflns 4021
_refine_ls_number_restraints 0
_refine_ls_restrained_S_all 1.051
_refine_ls_R_factor_all 0.0581
_refine_ls_R_factor_gt 0.0396
_refine_ls_shift/su_max 0.000
_refine_ls_shift/su_mean 0.000
_refine_ls_structure_factor_coef Fsqd
_refine_ls_weighting_details 'calc w=1/[\s^2^(Fo^2^)+(0.0703P)^2^+0.4608P] where P=(Fo^2^+2Fc^2^)/3'
_refine_ls_weighting_scheme calc
_refine_ls_wR_factor_gt 0.1053
_refine_ls_wR_factor_ref 0.1214
_reflns_number_gt 3063
_reflns_number_total 4021
_reflns_threshold_expression >2sigma(I)
_cod_data_source_file ol301033r_si_005.cif
_cod_data_source_block saka282_c2c_y
_cod_depositor_comments
;
The following automatic conversions were performed:

'_symmetry_cell_setting' value 'Monoclinic' changed to 'monoclinic'
according to /home/saulius/struct/CIF-dictionaries/cif_core.dic
dictionary named 'cif_core.dic' version 2.4.1 from 2010-06-29.

Automatic conversion script
Id: cif_fix_values 1715 2011-07-08 13:25:40Z adriana 

 Adding full bibliography for 1507732--1507735.cif.
;
_cod_original_cell_volume 4492.5(19)
_cod_original_sg_symbol_H-M C2/c
_cod_database_code 1507735

loop_
_symmetry_equiv_pos_as_xyz
'x, y, z'
'-x, y, -z+1/2'
'x+1/2, y+1/2, z'
'-x+1/2, y+1/2, -z+1/2'
'-x, -y, -z'
'x, -y, z-1/2'
'-x+1/2, -y+1/2, -z'
'x+1/2, -y+1/2, z-1/2'

loop_
_atom_site_label
_atom_site_type_symbol
_atom_site_fract_x
_atom_site_fract_y
_atom_site_fract_z
_atom_site_U_iso_or_equiv
_atom_site_adp_type
_atom_site_occupancy
_atom_site_symmetry_multiplicity
_atom_site_calc_flag
_atom_site_refinement_flags
C1 C 0.34818(5) 0.10202(17) 0.34228(10) 0.0251(4) Uani 1 1 d .
C2 C 0.35450(4) -0.03050(16) 0.40321(9) 0.0224(3) Uani 1 1 d .
C3 C 0.35336(4) 0.00447(16) 0.50308(9) 0.0215(3) Uani 1 1 d .
C4 C 0.35962(4) 0.16584(16) 0.52842(10) 0.0208(3) Uani 1 1 d .
C5 C 0.36573(5) 0.20602(17) 0.61573(10) 0.0257(4) Uani 1 1 d .
H5 H 0.3659 0.1298 0.6588 0.031 Uiso 1 1 calc R
C6 C 0.37157(5) 0.35280(18) 0.64177(10) 0.0292(4) Uani 1 1 d .
H6 H 0.3754 0.3777 0.7018 0.035 Uiso 1 1 calc R
C7 C 0.37169(5) 0.46266(18) 0.57880(11) 0.0309(4) Uani 1 1 d .
H7 H 0.3763 0.5639 0.5958 0.037 Uiso 1 1 calc R
C8 C 0.36516(5) 0.42784(17) 0.49156(11) 0.0277(4) Uani 1 1 d .
H8 H 0.3654 0.5051 0.4492 0.033 Uiso 1 1 calc R
C9 C 0.35817(4) 0.27951(16) 0.46500(9) 0.0221(3) Uani 1 1 d .
C10 C 0.38935(5) -0.13147(18) 0.37415(9) 0.0254(4) Uani 1 1 d .
C11 C 0.45978(5) -0.1752(2) 0.34496(12) 0.0389(5) Uani 1 1 d .
H11A H 0.4811 -0.1168 0.3180 0.047 Uiso 1 1 calc R
H11B H 0.4484 -0.2487 0.3014 0.047 Uiso 1 1 calc R
C12 C 0.47918(6) -0.2585(2) 0.42322(14) 0.0490(5) Uani 1 1 d .
H12A H 0.4599 -0.3356 0.4414 0.059 Uiso 1 1 calc R
H12B H 0.4844 -0.1874 0.4722 0.059 Uiso 1 1 calc R
C13 C 0.51938(6) -0.3340(3) 0.40407(18) 0.0646(7) Uani 1 1 d .
H13A H 0.5145 -0.4028 0.3548 0.097 Uiso 1 1 calc R
H13B H 0.5302 -0.3900 0.4555 0.097 Uiso 1 1 calc R
H13C H 0.5392 -0.2574 0.3896 0.097 Uiso 1 1 calc R
C14 C 0.43968(5) 0.08039(18) 0.38706(12) 0.0350(4) Uani 1 1 d .
H14A H 0.4663 0.0784 0.4223 0.042 Uiso 1 1 calc R
H14B H 0.4194 0.1276 0.4228 0.042 Uiso 1 1 calc R
C15 C 0.44398(6) 0.1764(2) 0.30625(14) 0.0476(5) Uani 1 1 d .
H15A H 0.4636 0.1284 0.2692 0.057 Uiso 1 1 calc R
H15B H 0.4172 0.1831 0.2721 0.057 Uiso 1 1 calc R
C16 C 0.45889(7) 0.3333(2) 0.33131(17) 0.0672(7) Uani 1 1 d .
H16A H 0.4402 0.3788 0.3703 0.101 Uiso 1 1 calc R
H16B H 0.4597 0.3946 0.2787 0.101 Uiso 1 1 calc R
H16C H 0.4864 0.3273 0.3610 0.101 Uiso 1 1 calc R
C17 C 0.34413(5) 0.36867(19) 0.31091(11) 0.0326(4) Uani 1 1 d .
H17A H 0.3474 0.3288 0.2519 0.039 Uiso 1 1 calc R
H17B H 0.3658 0.4447 0.3238 0.039 Uiso 1 1 calc R
C18 C 0.30262(6) 0.4443(2) 0.31122(12) 0.0412(5) Uani 1 1 d .
H18A H 0.3000 0.4897 0.3692 0.049 Uiso 1 1 calc R
H18B H 0.3011 0.5262 0.2677 0.049 Uiso 1 1 calc R
C19 C 0.26721(6) 0.3383(2) 0.29090(13) 0.0497(5) Uani 1 1 d .
H19A H 0.2692 0.2947 0.2330 0.075 Uiso 1 1 calc R
H19B H 0.2414 0.3934 0.2920 0.075 Uiso 1 1 calc R
H19C H 0.2681 0.2583 0.3345 0.075 Uiso 1 1 calc R
C20 C 0.38186(5) -0.10014(17) 0.55843(10) 0.0269(4) Uani 1 1 d .
H20A H 0.4101 -0.0651 0.5575 0.040 Uiso 1 1 calc R
H20B H 0.3796 -0.2019 0.5347 0.040 Uiso 1 1 calc R
H20C H 0.3740 -0.1003 0.6185 0.040 Uiso 1 1 calc R
C21 C 0.30727(4) -0.04868(16) 0.49608(10) 0.0237(3) Uani 1 1 d .
C22 C 0.31418(5) -0.11976(18) 0.40746(10) 0.0264(4) Uani 1 1 d .
H22A H 0.2929 -0.0929 0.3609 0.032 Uiso 1 1 calc R
H22B H 0.3182 -0.2296 0.4102 0.032 Uiso 1 1 calc R
C23 C 0.24107(5) 0.0597(2) 0.45665(12) 0.0365(4) Uani 1 1 d .
H23A H 0.2395 0.0089 0.4001 0.055 Uiso 1 1 calc R
H23B H 0.2268 0.1562 0.4508 0.055 Uiso 1 1 calc R
H23C H 0.2281 -0.0028 0.4990 0.055 Uiso 1 1 calc R
C24 C 0.29373(5) -0.14587(19) 0.56889(11) 0.0326(4) Uani 1 1 d .
H24A H 0.2971 -0.0906 0.6240 0.049 Uiso 1 1 calc R
H24B H 0.3104 -0.2370 0.5733 0.049 Uiso 1 1 calc R
H24C H 0.2649 -0.1730 0.5566 0.049 Uiso 1 1 calc R
N1 N 0.35013(4) 0.24504(14) 0.37455(8) 0.0244(3) Uani 1 1 d .
N2 N 0.42699(4) -0.07307(15) 0.36714(9) 0.0310(3) Uani 1 1 d .
O1 O 0.34174(4) 0.07705(13) 0.26400(7) 0.0349(3) Uani 1 1 d .
O2 O 0.38286(3) -0.26515(12) 0.35996(7) 0.0332(3) Uani 1 1 d .
O3 O 0.28292(3) 0.08416(11) 0.48588(7) 0.0279(3) Uani 1 1 d .

loop_
_atom_site_aniso_label
_atom_site_aniso_U_11
_atom_site_aniso_U_22
_atom_site_aniso_U_33
_atom_site_aniso_U_23
_atom_site_aniso_U_13
_atom_site_aniso_U_12
C1 0.0268(8) 0.0298(9) 0.0190(8) 0.0007(7) 0.0033(6) 0.0017(6)
C2 0.0258(8) 0.0235(8) 0.0179(8) -0.0019(6) 0.0019(6) 0.0004(6)
C3 0.0258(8) 0.0218(8) 0.0171(7) 0.0002(6) 0.0025(6) -0.0006(6)
C4 0.0200(8) 0.0214(8) 0.0213(8) -0.0005(6) 0.0031(6) 0.0000(6)
C5 0.0306(8) 0.0262(8) 0.0203(8) 0.0009(7) 0.0028(7) -0.0001(6)
C6 0.0365(9) 0.0286(9) 0.0222(8) -0.0042(7) 0.0013(7) 0.0006(7)
C7 0.0373(9) 0.0222(8) 0.0330(10) -0.0036(7) 0.0008(8) -0.0011(7)
C8 0.0317(9) 0.0228(8) 0.0290(9) 0.0039(7) 0.0045(7) -0.0006(6)
C9 0.0231(8) 0.0238(8) 0.0197(8) 0.0009(6) 0.0039(6) 0.0007(6)
C10 0.0298(9) 0.0291(9) 0.0175(8) -0.0012(7) 0.0028(6) 0.0032(7)
C11 0.0317(10) 0.0416(11) 0.0447(11) -0.0090(9) 0.0117(8) 0.0056(8)
C12 0.0366(10) 0.0537(12) 0.0564(13) -0.0065(10) 0.0008(9) 0.0098(9)
C13 0.0405(12) 0.0626(14) 0.0904(18) -0.0052(13) 0.0032(12) 0.0159(10)
C14 0.0270(9) 0.0361(10) 0.0428(10) -0.0054(8) 0.0079(8) -0.0024(7)
C15 0.0441(11) 0.0446(12) 0.0570(13) 0.0048(10) 0.0222(10) -0.0050(9)
C16 0.0649(15) 0.0498(13) 0.0893(19) 0.0078(13) 0.0208(13) -0.0162(11)
C17 0.0444(10) 0.0309(9) 0.0226(8) 0.0076(7) 0.0040(7) 0.0035(7)
C18 0.0560(12) 0.0382(10) 0.0288(9) 0.0048(8) -0.0005(8) 0.0139(9)
C19 0.0453(12) 0.0614(13) 0.0418(11) 0.0004(10) -0.0009(9) 0.0141(10)
C20 0.0326(9) 0.0239(8) 0.0239(8) 0.0007(7) 0.0004(7) 0.0007(6)
C21 0.0259(8) 0.0222(8) 0.0233(8) -0.0014(6) 0.0032(6) -0.0011(6)
C22 0.0272(8) 0.0275(8) 0.0244(8) -0.0053(7) 0.0015(7) -0.0028(6)
C23 0.0253(9) 0.0388(10) 0.0457(11) -0.0063(8) 0.0041(8) 0.0000(7)
C24 0.0356(9) 0.0338(9) 0.0285(9) 0.0022(7) 0.0039(7) -0.0093(7)
N1 0.0316(7) 0.0234(7) 0.0185(7) 0.0028(5) 0.0035(5) 0.0005(5)
N2 0.0282(7) 0.0305(8) 0.0354(8) -0.0052(6) 0.0092(6) 0.0017(6)
O1 0.0493(8) 0.0369(7) 0.0181(6) -0.0005(5) 0.0008(5) 0.0045(5)
O2 0.0396(7) 0.0256(6) 0.0349(7) -0.0068(5) 0.0066(5) 0.0024(5)
O3 0.0239(6) 0.0254(6) 0.0344(6) -0.0034(5) 0.0017(5) 0.0015(4)

loop_
_atom_type_symbol
_atom_type_description
_atom_type_scat_dispersion_real
_atom_type_scat_dispersion_imag
_atom_type_scat_source
C C 0.0033 0.0016 'International Tables Vol C Tables 4.2.6.8 and 6.1.1.4'
H H 0.0000 0.0000 'International Tables Vol C Tables 4.2.6.8 and 6.1.1.4'
N N 0.0061 0.0033 'International Tables Vol C Tables 4.2.6.8 and 6.1.1.4'
O O 0.0106 0.0060 'International Tables Vol C Tables 4.2.6.8 and 6.1.1.4'

loop_
_geom_angle_atom_site_label_1
_geom_angle_atom_site_label_2
_geom_angle_atom_site_label_3
_geom_angle
O1 C1 N1 121.67(14)
O1 C1 C2 118.12(14)
N1 C1 C2 120.21(13)
C1 C2 C10 110.12(12)
C1 C2 C22 110.62(12)
C10 C2 C22 111.35(12)
C1 C2 C3 116.01(12)
C10 C2 C3 118.21(12)
C22 C2 C3 88.57(10)
C4 C3 C20 112.01(12)
C4 C3 C2 115.54(12)
C20 C3 C2 111.29(12)
C4 C3 C21 114.61(12)
C20 C3 C21 113.17(12)
C2 C3 C21 88.25(10)
C5 C4 C9 118.68(14)
C5 C4 C3 120.32(13)
C9 C4 C3 120.98(13)
C6 C5 C4 122.16(15)
C6 C5 H5 118.9
C4 C5 H5 118.9
C5 C6 C7 118.61(15)
C5 C6 H6 120.7
C7 C6 H6 120.7
C6 C7 C8 121.06(15)
C6 C7 H7 119.5
C8 C7 H7 119.5
C7 C8 C9 120.49(15)
C7 C8 H8 119.8
C9 C8 H8 119.8
C8 C9 C4 118.91(14)
C8 C9 N1 120.11(13)
C4 C9 N1 120.98(13)
O2 C10 N2 120.46(14)
O2 C10 C2 119.69(13)
N2 C10 C2 119.82(14)
N2 C11 C12 112.90(14)
N2 C11 H11A 109.0
C12 C11 H11A 109.0
N2 C11 H11B 109.0
C12 C11 H11B 109.0
H11A C11 H11B 107.8
C11 C12 C13 112.20(17)
C11 C12 H12A 109.2
C13 C12 H12A 109.2
C11 C12 H12B 109.2
C13 C12 H12B 109.2
H12A C12 H12B 107.9
C12 C13 H13A 109.5
C12 C13 H13B 109.5
H13A C13 H13B 109.5
C12 C13 H13C 109.5
H13A C13 H13C 109.5
H13B C13 H13C 109.5
N2 C14 C15 113.49(15)
N2 C14 H14A 108.9
C15 C14 H14A 108.9
N2 C14 H14B 108.9
C15 C14 H14B 108.9
H14A C14 H14B 107.7
C16 C15 C14 110.95(18)
C16 C15 H15A 109.4
C14 C15 H15A 109.4
C16 C15 H15B 109.4
C14 C15 H15B 109.4
H15A C15 H15B 108.0
C15 C16 H16A 109.5
C15 C16 H16B 109.5
H16A C16 H16B 109.5
C15 C16 H16C 109.5
H16A C16 H16C 109.5
H16B C16 H16C 109.5
N1 C17 C18 113.73(13)
N1 C17 H17A 108.8
C18 C17 H17A 108.8
N1 C17 H17B 108.8
C18 C17 H17B 108.8
H17A C17 H17B 107.7
C19 C18 C17 113.27(16)
C19 C18 H18A 108.9
C17 C18 H18A 108.9
C19 C18 H18B 108.9
C17 C18 H18B 108.9
H18A C18 H18B 107.7
C18 C19 H19A 109.5
C18 C19 H19B 109.5
H19A C19 H19B 109.5
C18 C19 H19C 109.5
H19A C19 H19C 109.5
H19B C19 H19C 109.5
C3 C20 H20A 109.5
C3 C20 H20B 109.5
H20A C20 H20B 109.5
C3 C20 H20C 109.5
H20A C20 H20C 109.5
H20B C20 H20C 109.5
O3 C21 C24 111.31(12)
O3 C21 C22 111.34(12)
C24 C21 C22 119.59(13)
O3 C21 C3 106.32(11)
C24 C21 C3 117.16(13)
C22 C21 C3 88.74(11)
C21 C22 C2 90.62(11)
C21 C22 H22A 113.5
C2 C22 H22A 113.5
C21 C22 H22B 113.5
C2 C22 H22B 113.5
H22A C22 H22B 110.8
O3 C23 H23A 109.5
O3 C23 H23B 109.5
H23A C23 H23B 109.5
O3 C23 H23C 109.5
H23A C23 H23C 109.5
H23B C23 H23C 109.5
C21 C24 H24A 109.5
C21 C24 H24B 109.5
H24A C24 H24B 109.5
C21 C24 H24C 109.5
H24A C24 H24C 109.5
H24B C24 H24C 109.5
C1 N1 C9 123.61(13)
C1 N1 C17 117.07(12)
C9 N1 C17 119.32(12)
C10 N2 C14 126.39(13)
C10 N2 C11 117.92(14)
C14 N2 C11 115.45(13)
C23 O3 C21 114.97(11)

loop_
_geom_bond_atom_site_label_1
_geom_bond_atom_site_label_2
_geom_bond_distance
C1 O1 1.2281(19)
C1 N1 1.3695(19)
C1 C2 1.514(2)
C2 C10 1.548(2)
C2 C22 1.549(2)
C2 C3 1.573(2)
C3 C4 1.502(2)
C3 C20 1.532(2)
C3 C21 1.579(2)
C4 C5 1.391(2)
C4 C9 1.407(2)
C5 C6 1.379(2)
C5 H5 0.9500
C6 C7 1.379(2)
C6 H6 0.9500
C7 C8 1.379(2)
C7 H7 0.9500
C8 C9 1.399(2)
C8 H8 0.9500
C9 N1 1.4309(19)
C10 O2 1.2286(19)
C10 N2 1.351(2)
C11 N2 1.470(2)
C11 C12 1.514(3)
C11 H11A 0.9900
C11 H11B 0.9900
C12 C13 1.529(3)
C12 H12A 0.9900
C12 H12B 0.9900
C13 H13A 0.9800
C13 H13B 0.9800
C13 H13C 0.9800
C14 N2 1.457(2)
C14 C15 1.527(3)
C14 H14A 0.9900
C14 H14B 0.9900
C15 C16 1.523(3)
C15 H15A 0.9900
C15 H15B 0.9900
C16 H16A 0.9800
C16 H16B 0.9800
C16 H16C 0.9800
C17 N1 1.4788(19)
C17 C18 1.519(2)
C17 H17A 0.9900
C17 H17B 0.9900
C18 C19 1.511(3)
C18 H18A 0.9900
C18 H18B 0.9900
C19 H19A 0.9800
C19 H19B 0.9800
C19 H19C 0.9800
C20 H20A 0.9800
C20 H20B 0.9800
C20 H20C 0.9800
C21 O3 1.4311(18)
C21 C24 1.512(2)
C21 C22 1.538(2)
C22 H22A 0.9900
C22 H22B 0.9900
C23 O3 1.4268(19)
C23 H23A 0.9800
C23 H23B 0.9800
C23 H23C 0.9800
C24 H24A 0.9800
C24 H24B 0.9800
C24 H24C 0.9800

loop_
_geom_torsion_atom_site_label_1
_geom_torsion_atom_site_label_2
_geom_torsion_atom_site_label_3
_geom_torsion_atom_site_label_4
_geom_torsion
O1 C1 C2 C10 54.79(18)
N1 C1 C2 C10 -124.51(14)
O1 C1 C2 C22 -68.72(17)
N1 C1 C2 C22 111.98(15)
O1 C1 C2 C3 -167.58(13)
N1 C1 C2 C3 13.1(2)
C1 C2 C3 C4 -18.76(18)
C10 C2 C3 C4 115.35(15)
C22 C2 C3 C4 -131.08(13)
C1 C2 C3 C20 -147.96(13)
C10 C2 C3 C20 -13.85(18)
C22 C2 C3 C20 99.72(13)
C1 C2 C3 C21 97.80(13)
C10 C2 C3 C21 -128.09(13)
C22 C2 C3 C21 -14.52(11)
C20 C3 C4 C5 -40.85(19)
C2 C3 C4 C5 -169.69(13)
C21 C3 C4 C5 89.85(16)
C20 C3 C4 C9 141.18(14)
C2 C3 C4 C9 12.33(19)
C21 C3 C4 C9 -88.13(16)
C9 C4 C5 C6 -1.9(2)
C3 C4 C5 C6 -179.96(14)
C4 C5 C6 C7 -0.6(2)
C5 C6 C7 C8 1.5(2)
C6 C7 C8 C9 0.1(2)
C7 C8 C9 C4 -2.7(2)
C7 C8 C9 N1 178.01(14)
C5 C4 C9 C8 3.5(2)
C3 C4 C9 C8 -178.48(13)
C5 C4 C9 N1 -177.17(13)
C3 C4 C9 N1 0.8(2)
C1 C2 C10 O2 -124.73(15)
C22 C2 C10 O2 -1.65(19)
C3 C2 C10 O2 98.68(17)
C1 C2 C10 N2 57.28(18)
C22 C2 C10 N2 -179.64(14)
C3 C2 C10 N2 -79.31(18)
N2 C11 C12 C13 -166.12(16)
N2 C14 C15 C16 -177.79(16)
N1 C17 C18 C19 -59.4(2)
C4 C3 C21 O3 20.14(16)
C20 C3 C21 O3 150.27(12)
C2 C3 C21 O3 -97.27(12)
C4 C3 C21 C24 -105.01(16)
C20 C3 C21 C24 25.11(18)
C2 C3 C21 C24 137.57(13)
C4 C3 C21 C22 132.04(13)
C20 C3 C21 C22 -97.84(13)
C2 C3 C21 C22 14.62(11)
O3 C21 C22 C2 92.20(13)
C24 C21 C22 C2 -135.69(14)
C3 C21 C22 C2 -14.85(11)
C1 C2 C22 C21 -102.43(13)
C10 C2 C22 C21 134.78(12)
C3 C2 C22 C21 14.91(11)
O1 C1 N1 C9 -179.02(14)
C2 C1 N1 C9 0.3(2)
O1 C1 N1 C17 0.0(2)
C2 C1 N1 C17 179.29(13)
C8 C9 N1 C1 171.34(14)
C4 C9 N1 C1 -8.0(2)
C8 C9 N1 C17 -7.7(2)
C4 C9 N1 C17 173.01(13)
C18 C17 N1 C1 105.34(16)
C18 C17 N1 C9 -75.58(18)
O2 C10 N2 C14 -175.98(15)
C2 C10 N2 C14 2.0(2)
O2 C10 N2 C11 -1.9(2)
C2 C10 N2 C11 176.05(14)
C15 C14 N2 C10 -104.76(19)
C15 C14 N2 C11 81.06(19)
C12 C11 N2 C10 -82.5(2)
C12 C11 N2 C14 92.18(19)
C24 C21 O3 C23 -66.43(17)
C22 C21 O3 C23 69.75(16)
C3 C21 O3 C23 164.91(12)
